data_7221531
loop_
_publ_author_name
'Thangavelu, Sonia G.'
'Pope, Simon J. A.'
'Cahill, Christopher L.'

_publ_section_title
;
 Synthetic, structural, and luminescence study of uranyl coordination
 polymers containing chelating terpyridine and trispyridyltriazine ligands
;
_journal_issue 32
_journal_name_full CrystEngComm
_journal_page_first 6236
_journal_paper_doi 10.1039/C5CE00984G
_journal_volume 17
_journal_year 2015
_chemical_formula_moiety 'C52 H30 Cl2 N12 O16 U2'
_chemical_formula_sum 'C52 H30 Cl2 N12 O16 U2'
_chemical_formula_weight 1625.84
_space_group_crystal_system triclinic
_space_group_IT_number 2
_space_group_name_Hall '-P 1'
_space_group_name_H-M_alt 'P -1'
_symmetry_cell_setting triclinic
_symmetry_Int_Tables_number 2
_symmetry_space_group_name_Hall '-P 1'
_symmetry_space_group_name_H-M 'P -1'
_atom_sites_solution_hydrogens geom
_audit_creation_method SHELXL-2013
_audit_update_record
;
2015-05-14 deposited with the CCDC.
2015-07-13 downloaded from the CCDC.
;
_cell_angle_alpha 100.4720(10)
_cell_angle_beta 91.2190(10)
_cell_angle_gamma 98.4440(10)
_cell_formula_units_Z 1
_cell_length_a 8.0819(6)
_cell_length_b 12.6732(10)
_cell_length_c 13.3764(10)
_cell_measurement_reflns_used 7303
_cell_measurement_temperature 298(2)
_cell_measurement_theta_max 30.453
_cell_measurement_theta_min 1.550
_cell_volume 1331.01(18)
_computing_cell_refinement 'SAINT, Bruker-AXS'
_computing_data_collection 'APEX, Bruker-AXS'
_computing_data_reduction 'SAINT, Bruker-AXS'
_computing_molecular_graphics 'SHELXL-2013 (Sheldrick, 2013)'
_computing_publication_material 'WINGX (Farrugia, 2013)'
_computing_structure_refinement 'SHELXL-2013 (Sheldrick, 2013)'
_computing_structure_solution 'SHELXS-2013 (Sheldrick, 2013)'
_diffrn_ambient_temperature 298(2)
_diffrn_measured_fraction_theta_full 1.000
_diffrn_measured_fraction_theta_max 0.903
_diffrn_measurement_device_type 'Bruker APEX CCD'
_diffrn_measurement_method 'omega and phi scans'
_diffrn_radiation_type MoK\a
_diffrn_radiation_wavelength 0.71073
_diffrn_reflns_av_R_equivalents 0.0521
_diffrn_reflns_av_unetI/netI 0.0751
_diffrn_reflns_laue_measured_fraction_full 1.000
_diffrn_reflns_laue_measured_fraction_max 0.903
_diffrn_reflns_limit_h_max 11
_diffrn_reflns_limit_h_min -11
_diffrn_reflns_limit_k_max 17
_diffrn_reflns_limit_k_min -17
_diffrn_reflns_limit_l_max 17
_diffrn_reflns_limit_l_min -18
_diffrn_reflns_number 19093
_diffrn_reflns_point_group_measured_fraction_full 1.000
_diffrn_reflns_point_group_measured_fraction_max 0.903
_diffrn_reflns_theta_full 25.000
_diffrn_reflns_theta_max 30.453
_diffrn_reflns_theta_min 1.550
_diffrn_source 'fine-focus sealed tube'
_diffrn_source_type 'Bruker APEX CCD'
_exptl_absorpt_coefficient_mu 6.260
_exptl_absorpt_correction_T_max 0.625
_exptl_absorpt_correction_T_min 0.609
_exptl_absorpt_correction_type multi-scan
_exptl_absorpt_process_details 'SADABS, G. Sheldrick (1999)'
_exptl_crystal_colour yellow
_exptl_crystal_density_diffrn 2.028
_exptl_crystal_density_meas ?
_exptl_crystal_description block
_exptl_crystal_F_000 772
_exptl_crystal_size_max 0.088
_exptl_crystal_size_mid 0.086
_exptl_crystal_size_min 0.083
_refine_diff_density_max 1.288
_refine_diff_density_min -1.370
_refine_diff_density_rms 0.159
_refine_ls_extinction_method none
_refine_ls_goodness_of_fit_ref 1.029
_refine_ls_hydrogen_treatment constr
_refine_ls_matrix_type full
_refine_ls_number_parameters 379
_refine_ls_number_reflns 7303
_refine_ls_number_restraints 0
_refine_ls_restrained_S_all 1.029
_refine_ls_R_factor_all 0.0744
_refine_ls_R_factor_gt 0.0434
_refine_ls_shift/su_max 0.000
_refine_ls_shift/su_mean 0.000
_refine_ls_structure_factor_coef Fsqd
_refine_ls_weighting_details 'w=1/[\s^2^(Fo^2^)+(0.0376P)^2^] where P=(Fo^2^+2Fc^2^)/3'
_refine_ls_weighting_scheme calc
_refine_ls_wR_factor_gt 0.0783
_refine_ls_wR_factor_ref 0.0873
_reflns_Friedel_coverage 0.000
_reflns_number_gt 5322
_reflns_number_total 7303
_reflns_threshold_expression 'I > 2\s(I)'
_cod_data_source_file c5ce00984g2.cif
_cod_data_source_block compound4
_cod_depositor_comments
;
The following automatic conversions were performed:

'_exptl_crystal_density_meas' value 'not measured' was changed to '?'
- the value is perceived as not measured.

Automatic conversion script
Id: cif_fix_values 3271 2015-04-21 07:52:19Z andrius 

 Adding full bibliography for 7221528--7221534.cif.
;
_cod_database_code 7221531
_shelx_space_group_comment
;
The symmetry employed for this shelxl refinement is uniquely defined
by the following loop, which should always be used as a source of
symmetry information in preference to the above space-group names.
They are only intended as comments.
;
_shelx_estimated_absorpt_t_min 0.609
_shelx_estimated_absorpt_t_max 0.625
_shelxl_version_number 2013-4

loop_
_space_group_symop_operation_xyz
'x, y, z'
'-x, -y, -z'

loop_
_atom_site_label
_atom_site_type_symbol
_atom_site_fract_x
_atom_site_fract_y
_atom_site_fract_z
_atom_site_U_iso_or_equiv
_atom_site_adp_type
_atom_site_occupancy
_atom_site_site_symmetry_order
_atom_site_calc_flag
_atom_site_refinement_flags_posn
_atom_site_refinement_flags_adp
U1 U 0.26154(3) 0.26614(2) 0.23443(2) 0.03164(8) Uani 1 1 d . .
Cl1 Cl 0.4906(2) 0.39433(16) -0.09898(14) 0.0615(5) Uani 1 1 d . .
O1 O 0.4331(5) 0.3651(3) 0.2864(3) 0.0396(9) Uani 1 1 d . .
O2 O 0.0909(5) 0.1652(3) 0.1889(3) 0.0465(11) Uani 1 1 d . .
O3 O 0.2709(5) 0.3148(3) 0.0769(3) 0.0450(11) Uani 1 1 d . .
O4 O 0.1307(8) 0.1816(4) -0.0387(4) 0.0745(16) Uani 1 1 d . .
O5 O 0.1769(7) 0.6700(5) -0.2603(4) 0.0758(16) Uani 1 1 d . .
O6 O -0.0931(5) 0.6054(3) -0.2631(3) 0.0442(10) Uani 1 1 d . .
N1 N 0.4840(6) 0.1574(4) 0.1474(3) 0.0352(11) Uani 1 1 d . .
N2 N 0.3490(6) 0.1148(3) 0.3187(3) 0.0311(10) Uani 1 1 d . .
N3 N 0.1845(6) 0.2627(4) 0.4221(3) 0.0349(11) Uani 1 1 d . .
N7 N 0.2939(6) 0.0017(4) 0.4398(3) 0.0352(11) Uani 1 1 d . .
N4 N 0.4489(6) -0.0535(4) 0.2957(4) 0.0376(11) Uani 1 1 d . .
C1 C 0.5686(8) 0.1882(5) 0.0709(5) 0.0437(15) Uani 1 1 d . .
H1 H 0.5454 0.2504 0.0491 0.052 Uiso 1 1 calc R U
C19 C 0.1870(8) 0.2773(5) -0.0075(5) 0.0428(15) Uani 1 1 d . .
C2 C 0.6884(8) 0.1343(5) 0.0219(5) 0.0466(16) Uani 1 1 d . .
H2 H 0.7432 0.1587 -0.0319 0.056 Uiso 1 1 calc R U
C20 C 0.1578(8) 0.3595(4) -0.0715(4) 0.0341(13) Uani 1 1 d . .
C3 C 0.7246(8) 0.0433(5) 0.0547(5) 0.0466(16) Uani 1 1 d . .
H3 H 0.8063 0.0056 0.0240 0.056 Uiso 1 1 calc R U
C21 C 0.2864(7) 0.4211(5) -0.1109(4) 0.0380(14) Uani 1 1 d . .
C4 C 0.6396(8) 0.0083(5) 0.1332(4) 0.0409(14) Uani 1 1 d . .
H4 H 0.6606 -0.0541 0.1555 0.049 Uiso 1 1 calc R U
C25 C -0.0367(8) 0.4548(5) -0.1444(5) 0.0424(15) Uani 1 1 d . .
H26 H -0.1465 0.4654 -0.1555 0.051 Uiso 1 1 calc R U
C5 C 0.5220(7) 0.0679(4) 0.1785(4) 0.0328(13) Uani 1 1 d . .
C22 C 0.2570(8) 0.5003(5) -0.1655(4) 0.0413(14) Uani 1 1 d . .
H23 H 0.3455 0.5416 -0.1908 0.050 Uiso 1 1 calc R U
C6 C 0.4348(7) 0.0404(4) 0.2674(4) 0.0321(12) Uani 1 1 d . .
N6 N 0.4253(10) -0.2604(5) 0.3419(6) 0.086(2) Uani 1 1 d . .
C13 C 0.2831(7) 0.0918(4) 0.4043(4) 0.0313(12) Uani 1 1 d . .
C9 C 0.4254(11) -0.3585(5) 0.3747(7) 0.073(2) Uani 1 1 d . .
H10 H 0.4525 -0.4178 0.3297 0.088 Uiso 1 1 calc R U
C14 C 0.2005(7) 0.1773(4) 0.4661(4) 0.0347(13) Uani 1 1 d . .
C10 C 0.3872(9) -0.3694(6) 0.4696(6) 0.062(2) Uani 1 1 d . .
H11 H 0.3890 -0.4348 0.4914 0.074 Uiso 1 1 calc R U
C18 C 0.1150(8) 0.3434(5) 0.4763(5) 0.0458(16) Uani 1 1 d . .
H19 H 0.1010 0.4030 0.4471 0.055 Uiso 1 1 calc R U
C11 C 0.3454(8) -0.2803(5) 0.5338(5) 0.0533(18) Uani 1 1 d . .
H12 H 0.3208 -0.2862 0.6003 0.064 Uiso 1 1 calc R U
C12 C 0.3387(7) -0.1866(4) 0.5046(4) 0.0289(12) Uani 1 1 d . .
H13 H 0.3065 -0.1289 0.5494 0.035 Uiso 1 1 calc R U
C8 C 0.3776(8) -0.1760(5) 0.4129(5) 0.0409(15) Uani 1 1 d . .
C23 C 0.0925(7) 0.5170(5) -0.1819(4) 0.0350(13) Uani 1 1 d . .
C15 C 0.1471(8) 0.1677(5) 0.5627(4) 0.0460(16) Uani 1 1 d . .
H16 H 0.1577 0.1062 0.5896 0.055 Uiso 1 1 calc R U
C16 C 0.0780(9) 0.2521(6) 0.6173(5) 0.0552(18) Uani 1 1 d . .
H17 H 0.0416 0.2490 0.6823 0.066 Uiso 1 1 calc R U
C17 C 0.0636(9) 0.3411(6) 0.5737(5) 0.0523(17) Uani 1 1 d . .
H18 H 0.0194 0.3995 0.6100 0.063 Uiso 1 1 calc R U
C26 C -0.0043(8) 0.3771(5) -0.0904(5) 0.0441(15) Uani 1 1 d . .
H27 H -0.0932 0.3353 -0.0660 0.053 Uiso 1 1 calc R U
C24 C 0.0613(8) 0.6045(5) -0.2389(4) 0.0413(15) Uani 1 1 d . .
C7 C 0.3737(7) -0.0701(4) 0.3810(4) 0.0352(13) Uani 1 1 d . .
OW1 O 0.1378(7) -0.0778(5) 0.6596(4) 0.0831(17) Uani 1 1 d . .
OW2 O -0.0473(7) 0.0876(5) 0.7737(4) 0.0849(17) Uani 1 1 d . .

loop_
_atom_site_aniso_label
_atom_site_aniso_U_11
_atom_site_aniso_U_22
_atom_site_aniso_U_33
_atom_site_aniso_U_23
_atom_site_aniso_U_13
_atom_site_aniso_U_12
U1 0.04096(13) 0.02636(11) 0.03022(11) 0.01049(8) -0.00383(8) 0.00800(8)
Cl1 0.0538(11) 0.0833(13) 0.0596(11) 0.0265(10) 0.0075(8) 0.0333(10)
O1 0.042(2) 0.034(2) 0.045(2) 0.0118(19) 0.0001(19) 0.0063(18)
O2 0.051(3) 0.047(2) 0.042(2) 0.012(2) -0.009(2) 0.003(2)
O3 0.058(3) 0.046(2) 0.037(2) 0.019(2) -0.007(2) 0.014(2)
O4 0.135(5) 0.037(3) 0.055(3) 0.011(2) -0.014(3) 0.024(3)
O5 0.066(4) 0.087(4) 0.098(4) 0.067(3) 0.018(3) 0.025(3)
O6 0.050(3) 0.045(2) 0.046(2) 0.017(2) -0.001(2) 0.024(2)
N1 0.042(3) 0.033(3) 0.033(3) 0.011(2) 0.001(2) 0.008(2)
N2 0.040(3) 0.029(2) 0.026(2) 0.0084(19) -0.002(2) 0.009(2)
N3 0.043(3) 0.030(2) 0.033(3) 0.007(2) -0.005(2) 0.008(2)
N7 0.045(3) 0.029(2) 0.033(3) 0.008(2) -0.005(2) 0.007(2)
N4 0.047(3) 0.030(3) 0.037(3) 0.010(2) -0.007(2) 0.009(2)
C1 0.059(4) 0.032(3) 0.043(4) 0.013(3) 0.007(3) 0.009(3)
C19 0.054(4) 0.039(4) 0.042(4) 0.012(3) 0.002(3) 0.025(3)
C2 0.054(4) 0.044(4) 0.045(4) 0.016(3) 0.008(3) 0.006(3)
C20 0.052(4) 0.032(3) 0.021(3) 0.004(2) 0.004(2) 0.016(3)
C3 0.045(4) 0.047(4) 0.048(4) 0.007(3) 0.003(3) 0.010(3)
C21 0.042(4) 0.047(3) 0.032(3) 0.010(3) 0.004(3) 0.025(3)
C4 0.049(4) 0.036(3) 0.038(3) 0.006(3) -0.004(3) 0.010(3)
C25 0.043(4) 0.047(4) 0.042(3) 0.014(3) 0.000(3) 0.015(3)
C5 0.043(3) 0.026(3) 0.031(3) 0.007(2) -0.003(2) 0.007(2)
C22 0.049(4) 0.044(3) 0.034(3) 0.013(3) 0.008(3) 0.008(3)
C6 0.039(3) 0.030(3) 0.027(3) 0.007(2) -0.007(2) 0.004(2)
N6 0.127(7) 0.048(4) 0.088(5) 0.022(4) -0.006(5) 0.027(4)
C13 0.032(3) 0.034(3) 0.031(3) 0.012(2) -0.003(2) 0.007(2)
C9 0.116(7) 0.028(4) 0.081(6) 0.017(4) 0.007(5) 0.020(4)
C14 0.038(3) 0.034(3) 0.035(3) 0.012(3) -0.003(3) 0.009(3)
C10 0.073(5) 0.040(4) 0.081(6) 0.034(4) 0.000(4) 0.012(4)
C18 0.064(4) 0.036(3) 0.040(4) 0.005(3) 0.000(3) 0.017(3)
C11 0.053(4) 0.051(4) 0.062(4) 0.036(4) -0.010(3) 0.000(3)
C12 0.040(3) 0.026(3) 0.024(3) 0.012(2) -0.001(2) 0.006(2)
C8 0.048(4) 0.028(3) 0.048(4) 0.012(3) -0.011(3) 0.010(3)
C23 0.041(4) 0.041(3) 0.028(3) 0.014(2) 0.005(2) 0.017(3)
C15 0.058(4) 0.052(4) 0.033(3) 0.014(3) 0.002(3) 0.017(3)
C16 0.069(5) 0.071(5) 0.033(3) 0.013(3) 0.013(3) 0.031(4)
C17 0.063(5) 0.056(4) 0.041(4) 0.004(3) 0.004(3) 0.026(4)
C26 0.043(4) 0.045(4) 0.052(4) 0.026(3) 0.004(3) 0.010(3)
C24 0.051(4) 0.046(4) 0.034(3) 0.017(3) 0.003(3) 0.019(3)
C7 0.045(4) 0.030(3) 0.031(3) 0.010(2) -0.010(3) 0.003(3)
OW1 0.070(4) 0.107(5) 0.061(3) 0.004(3) 0.002(3) -0.010(3)
OW2 0.083(4) 0.075(4) 0.091(4) 0.018(3) -0.026(3) -0.002(3)

loop_
_atom_type_symbol
_atom_type_description
_atom_type_scat_dispersion_real
_atom_type_scat_dispersion_imag
_atom_type_scat_source
C C 0.0033 0.0016 'International Tables Vol C Tables 4.2.6.8 and 6.1.1.4'
Cl Cl 0.1484 0.1585 'International Tables Vol C Tables 4.2.6.8 and 6.1.1.4'
N N 0.0061 0.0033 'International Tables Vol C Tables 4.2.6.8 and 6.1.1.4'
O O 0.0106 0.0060 'International Tables Vol C Tables 4.2.6.8 and 6.1.1.4'
U U -9.6767 9.6646 'International Tables Vol C Tables 4.2.6.8 and 6.1.1.4'
H H 0.0000 0.0000 'International Tables Vol C Tables 4.2.6.8 and 6.1.1.4'

loop_
_geom_angle_atom_site_label_1
_geom_angle_atom_site_label_2
_geom_angle_atom_site_label_3
_geom_angle
_geom_angle_site_symmetry_1
_geom_angle_site_symmetry_3
O2 U1 O1 176.97(18) . .
O2 U1 O6 91.47(18) . 2_565
O1 U1 O6 89.20(16) . 2_565
O2 U1 O3 89.32(17) . .
O1 U1 O3 93.70(16) . .
O6 U1 O3 82.09(14) 2_565 .
O2 U1 N2 81.98(16) . .
O1 U1 N2 95.59(16) . .
O6 U1 N2 138.98(15) 2_565 .
O3 U1 N2 137.82(14) . .
O2 U1 N1 94.82(17) . .
O1 U1 N1 85.59(16) . .
O6 U1 N1 158.68(15) 2_565 .
O3 U1 N1 77.64(14) . .
N2 U1 N1 62.24(14) . .
O2 U1 N3 91.21(17) . .
O1 U1 N3 86.04(16) . .
O6 U1 N3 78.04(14) 2_565 .
O3 U1 N3 160.13(14) . .
N2 U1 N3 61.77(14) . .
N1 U1 N3 122.07(14) . .
C19 O3 U1 133.3(4) . .
C24 O6 U1 133.3(4) . 2_565
C1 N1 C5 116.6(5) . .
C1 N1 U1 121.5(4) . .
C5 N1 U1 121.9(4) . .
C13 N2 C6 116.0(4) . .
C13 N2 U1 121.9(3) . .
C6 N2 U1 120.7(3) . .
C14 N3 C18 117.2(5) . .
C14 N3 U1 121.8(4) . .
C18 N3 U1 120.8(4) . .
C13 N7 C7 115.0(5) . .
C6 N4 C7 115.7(5) . .
N1 C1 C2 124.2(6) . .
N1 C1 H1 117.9 . .
C2 C1 H1 117.9 . .
O4 C19 O3 125.1(6) . .
O4 C19 C20 119.0(6) . .
O3 C19 C20 115.9(5) . .
C3 C2 C1 118.1(6) . .
C3 C2 H2 121.0 . .
C1 C2 H2 121.0 . .
C21 C20 C26 117.7(5) . .
C21 C20 C19 122.9(5) . .
C26 C20 C19 119.4(5) . .
C4 C3 C2 119.6(6) . .
C4 C3 H3 120.2 . .
C2 C3 H3 120.2 . .
C20 C21 C22 121.8(6) . .
C20 C21 Cl1 119.6(4) . .
C22 C21 Cl1 118.5(5) . .
C3 C4 C5 118.5(6) . .
C3 C4 H4 120.8 . .
C5 C4 H4 120.8 . .
C26 C25 C23 120.3(6) . .
C26 C25 H26 119.9 . .
C23 C25 H26 119.9 . .
N1 C5 C4 123.0(5) . .
N1 C5 C6 115.2(5) . .
C4 C5 C6 121.7(5) . .
C21 C22 C23 119.0(6) . .
C21 C22 H23 120.5 . .
C23 C22 H23 120.5 . .
N4 C6 N2 123.5(5) . .
N4 C6 C5 119.2(5) . .
N2 C6 C5 117.3(5) . .
C9 N6 C8 115.9(7) . .
N7 C13 N2 124.8(5) . .
N7 C13 C14 118.6(5) . .
N2 C13 C14 116.5(5) . .
C10 C9 N6 121.5(7) . .
C10 C9 H10 119.3 . .
N6 C9 H10 119.3 . .
N3 C14 C15 123.8(6) . .
N3 C14 C13 115.1(5) . .
C15 C14 C13 121.2(5) . .
C9 C10 C11 117.7(6) . .
C9 C10 H11 121.1 . .
C11 C10 H11 121.1 . .
N3 C18 C17 122.3(6) . .
N3 C18 H19 118.9 . .
C17 C18 H19 118.9 . .
C12 C11 C10 122.7(7) . .
C12 C11 H12 118.7 . .
C10 C11 H12 118.7 . .
C8 C12 C11 119.4(6) . .
C8 C12 H13 120.3 . .
C11 C12 H13 120.3 . .
C12 C8 N6 122.8(6) . .
C12 C8 C7 119.3(6) . .
N6 C8 C7 117.9(6) . .
C25 C23 C22 119.6(5) . .
C25 C23 C24 121.5(6) . .
C22 C23 C24 118.9(5) . .
C16 C15 C14 118.0(6) . .
C16 C15 H16 121.0 . .
C14 C15 H16 121.0 . .
C15 C16 C17 118.8(6) . .
C15 C16 H17 120.6 . .
C17 C16 H17 120.6 . .
C16 C17 C18 119.9(6) . .
C16 C17 H18 120.0 . .
C18 C17 H18 120.0 . .
C25 C26 C20 121.6(6) . .
C25 C26 H27 119.2 . .
C20 C26 H27 119.2 . .
O5 C24 O6 123.2(6) . .
O5 C24 C23 121.6(6) . .
O6 C24 C23 115.3(6) . .
N4 C7 N7 124.8(5) . .
N4 C7 C8 117.9(5) . .
N7 C7 C8 117.3(5) . .

loop_
_geom_bond_atom_site_label_1
_geom_bond_atom_site_label_2
_geom_bond_distance
_geom_bond_site_symmetry_2
U1 O2 1.753(4) .
U1 O1 1.763(4) .
U1 O6 2.257(4) 2_565
U1 O3 2.301(4) .
U1 N2 2.569(4) .
U1 N1 2.592(5) .
U1 N3 2.606(5) .
Cl1 C21 1.743(6) .
O3 C19 1.279(7) .
O4 C19 1.224(7) .
O5 C24 1.230(8) .
O6 C24 1.284(7) .
O6 U1 2.257(4) 2_565
N1 C1 1.329(7) .
N1 C5 1.350(6) .
N2 C13 1.334(7) .
N2 C6 1.349(7) .
N3 C14 1.343(7) .
N3 C18 1.344(7) .
N7 C13 1.327(6) .
N7 C7 1.340(7) .
N4 C6 1.332(7) .
N4 C7 1.340(7) .
C1 C2 1.376(8) .
C1 H1 0.9300 .
C19 C20 1.503(8) .
C2 C3 1.374(8) .
C2 H2 0.9300 .
C20 C21 1.379(8) .
C20 C26 1.387(8) .
C3 C4 1.372(8) .
C3 H3 0.9300 .
C21 C22 1.387(8) .
C4 C5 1.381(8) .
C4 H4 0.9300 .
C25 C26 1.373(8) .
C25 C23 1.374(8) .
C25 H26 0.9300 .
C5 C6 1.465(8) .
C22 C23 1.396(8) .
C22 H23 0.9300 .
N6 C9 1.391(9) .
N6 C8 1.401(9) .
C13 C14 1.488(8) .
C9 C10 1.339(10) .
C9 H10 0.9300 .
C14 C15 1.392(8) .
C10 C11 1.378(10) .
C10 H11 0.9300 .
C18 C17 1.381(9) .
C18 H19 0.9300 .
C11 C12 1.323(7) .
C11 H12 0.9300 .
C12 C8 1.298(8) .
C12 H13 0.9300 .
C8 C7 1.484(7) .
C23 C24 1.502(8) .
C15 C16 1.377(9) .
C15 H16 0.9300 .
C16 C17 1.378(9) .
C16 H17 0.9300 .
C17 H18 0.9300 .
C26 H27 0.9300 .

loop_
_geom_torsion_atom_site_label_1
_geom_torsion_atom_site_label_2
_geom_torsion_atom_site_label_3
_geom_torsion_atom_site_label_4
_geom_torsion
_geom_torsion_site_symmetry_1
C5 N1 C1 C2 1.0(9) .
U1 N1 C1 C2 179.8(5) .
U1 O3 C19 O4 -33.7(10) .
U1 O3 C19 C20 146.4(4) .
N1 C1 C2 C3 -0.8(10) .
O4 C19 C20 C21 -117.4(7) .
O3 C19 C20 C21 62.5(8) .
O4 C19 C20 C26 64.2(8) .
O3 C19 C20 C26 -115.9(6) .
C1 C2 C3 C4 1.1(9) .
C26 C20 C21 C22 1.7(8) .
C19 C20 C21 C22 -176.7(5) .
C26 C20 C21 Cl1 -174.5(4) .
C19 C20 C21 Cl1 7.1(8) .
C2 C3 C4 C5 -1.5(9) .
C1 N1 C5 C4 -1.4(8) .
U1 N1 C5 C4 179.8(4) .
C1 N1 C5 C6 176.0(5) .
U1 N1 C5 C6 -2.9(6) .
C3 C4 C5 N1 1.7(9) .
C3 C4 C5 C6 -175.5(5) .
C20 C21 C22 C23 -0.8(9) .
Cl1 C21 C22 C23 175.4(4) .
C7 N4 C6 N2 -1.1(8) .
C7 N4 C6 C5 176.3(5) .
C13 N2 C6 N4 3.1(8) .
U1 N2 C6 N4 -163.2(4) .
C13 N2 C6 C5 -174.4(5) .
U1 N2 C6 C5 19.4(6) .
N1 C5 C6 N4 171.8(5) .
C4 C5 C6 N4 -10.8(8) .
N1 C5 C6 N2 -10.6(7) .
C4 C5 C6 N2 166.8(5) .
C7 N7 C13 N2 -2.1(8) .
C7 N7 C13 C14 -178.4(5) .
C6 N2 C13 N7 -1.4(8) .
U1 N2 C13 N7 164.7(4) .
C6 N2 C13 C14 175.0(5) .
U1 N2 C13 C14 -19.0(6) .
C8 N6 C9 C10 -2.1(12) .
C18 N3 C14 C15 1.1(9) .
U1 N3 C14 C15 -174.0(5) .
C18 N3 C14 C13 -178.1(5) .
U1 N3 C14 C13 6.7(6) .
N7 C13 C14 N3 -175.8(5) .
N2 C13 C14 N3 7.6(7) .
N7 C13 C14 C15 5.0(8) .
N2 C13 C14 C15 -171.6(5) .
N6 C9 C10 C11 0.9(12) .
C14 N3 C18 C17 0.9(9) .
U1 N3 C18 C17 176.1(5) .
C9 C10 C11 C12 1.3(11) .
C10 C11 C12 C8 -2.0(10) .
C11 C12 C8 N6 0.7(10) .
C11 C12 C8 C7 -178.6(6) .
C9 N6 C8 C12 1.3(11) .
C9 N6 C8 C7 -179.3(6) .
C26 C25 C23 C22 0.4(9) .
C26 C25 C23 C24 -178.4(6) .
C21 C22 C23 C25 -0.3(9) .
C21 C22 C23 C24 178.5(5) .
N3 C14 C15 C16 -1.8(10) .
C13 C14 C15 C16 177.3(6) .
C14 C15 C16 C17 0.5(10) .
C15 C16 C17 C18 1.3(11) .
N3 C18 C17 C16 -2.2(10) .
C23 C25 C26 C20 0.5(9) .
C21 C20 C26 C25 -1.6(9) .
C19 C20 C26 C25 176.9(6) .
U1 O6 C24 O5 -55.3(9) 2_565
U1 O6 C24 C23 124.8(5) 2_565
C25 C23 C24 O5 169.8(6) .
C22 C23 C24 O5 -9.0(9) .
C25 C23 C24 O6 -10.3(8) .
C22 C23 C24 O6 170.9(5) .
C6 N4 C7 N7 -2.8(8) .
C6 N4 C7 C8 176.7(5) .
C13 N7 C7 N4 4.3(8) .
C13 N7 C7 C8 -175.2(5) .
C12 C8 C7 N4 165.4(5) .
N6 C8 C7 N4 -13.9(8) .
C12 C8 C7 N7 -15.0(8) .
N6 C8 C7 N7 165.6(6) .
